data_2230859
loop_
_publ_author_name
'Turgunov, Kambarali K.'
'Wang, Yutian'
'Englert, Ulli'
'Shakhidoyatov, Khusnutdin M.'

_publ_section_title
;
 Poly[di-\m-chlorido-\m-(1,2,3,9-tetrahydropyrrolo[2,1-<i>b</i>]quinazolin-9-one-\k^2^<i>N</i>:<i>O</i>)-mercury(II)]
;
_journal_coeditor_code SI2358
_journal_issue 7
_journal_name_full 'Acta Crystallographica Section E'
_journal_page_first m953
_journal_page_last m954
_journal_paper_doi 10.1107/S1600536811022471
_journal_volume 67
_journal_year 2011
_chemical_formula_iupac '[Hg Cl2 (C11 H10 N2 O)]'
_chemical_formula_moiety 'C11 H10 Cl2 Hg N2 O'
_chemical_formula_sum 'C11 H10 Cl2 Hg N2 O'
_chemical_formula_weight 457.70
_chemical_name_systematic
;
Poly[di-\m-chlorido-\m-(1,2,3,9-tetrahydropyrrolo[2,1-<i>b</i>]quinazolin-
9-one-\k^2^<i>N</i>:<i>O</i>)-mercury(II)]
;
_space_group_IT_number 14
_symmetry_cell_setting monoclinic
_symmetry_space_group_name_Hall '-P 2yn'
_symmetry_space_group_name_H-M 'P 1 21/n 1'
_atom_sites_solution_hydrogens geom
_atom_sites_solution_primary direct
_atom_sites_solution_secondary difmap
_audit_creation_method SHELXL-97
_cell_angle_alpha 90.00
_cell_angle_beta 101.416(2)
_cell_angle_gamma 90.00
_cell_formula_units_Z 4
_cell_length_a 7.7275(11)
_cell_length_b 9.4705(13)
_cell_length_c 16.729(2)
_cell_measurement_reflns_used 3815
_cell_measurement_temperature 130(2)
_cell_measurement_theta_max 28.31
_cell_measurement_theta_min 2.15
_cell_volume 1200.1(3)
_computing_cell_refinement 'SAINT-Plus (Bruker, 1999)'
_computing_data_collection 'SMART APEX (Bruker, 2000)'
_computing_data_reduction 'SAINT-Plus (Bruker, 1999)'
_computing_molecular_graphics 'XP (Bruker, 1998)'
_computing_publication_material 'publCIF (Westrip, 2010)'
_computing_structure_refinement 'SHELXL97 (Sheldrick, 2008)'
_computing_structure_solution 'SHELXS97 (Sheldrick, 2008)'
_diffrn_ambient_temperature 130(2)
_diffrn_measured_fraction_theta_full 0.988
_diffrn_measured_fraction_theta_max 0.988
_diffrn_measurement_device_type 'Bruker SMART APEX'
_diffrn_measurement_method \w
_diffrn_radiation_monochromator graphite
_diffrn_radiation_source 'fine-focus sealed tube'
_diffrn_radiation_type MoK\a
_diffrn_radiation_wavelength 0.71073
_diffrn_reflns_av_R_equivalents 0.0405
_diffrn_reflns_av_sigmaI/netI 0.0348
_diffrn_reflns_limit_h_max 10
_diffrn_reflns_limit_h_min -10
_diffrn_reflns_limit_k_max 12
_diffrn_reflns_limit_k_min -12
_diffrn_reflns_limit_l_max 22
_diffrn_reflns_limit_l_min -22
_diffrn_reflns_number 13274
_diffrn_reflns_theta_full 28.48
_diffrn_reflns_theta_max 28.48
_diffrn_reflns_theta_min 2.48
_exptl_absorpt_coefficient_mu 13.253
_exptl_absorpt_correction_T_max 0.4170
_exptl_absorpt_correction_T_min 0.1673
_exptl_absorpt_correction_type multi-scan
_exptl_absorpt_process_details '(SADABS; Sheldrick, 1996)'
_exptl_crystal_colour colourless
_exptl_crystal_density_diffrn 2.533
_exptl_crystal_density_method 'not measured'
_exptl_crystal_description rod
_exptl_crystal_F_000 848
_exptl_crystal_size_max .21
_exptl_crystal_size_mid .09
_exptl_crystal_size_min .08
_refine_diff_density_max 6.572
_refine_diff_density_min -1.264
_refine_ls_extinction_method none
_refine_ls_goodness_of_fit_ref 1.196
_refine_ls_hydrogen_treatment constr
_refine_ls_matrix_type full
_refine_ls_number_parameters 154
_refine_ls_number_reflns 3014
_refine_ls_number_restraints 0
_refine_ls_restrained_S_all 1.196
_refine_ls_R_factor_all 0.0505
_refine_ls_R_factor_gt 0.0422
_refine_ls_shift/su_max 0.001
_refine_ls_shift/su_mean 0.000
_refine_ls_structure_factor_coef Fsqd
_refine_ls_weighting_details 'calc w=1/[\s^2^(Fo^2^)+(0.0432P)^2^+2.8193P] where P=(Fo^2^+2Fc^2^)/3'
_refine_ls_weighting_scheme calc
_refine_ls_wR_factor_gt 0.0954
_refine_ls_wR_factor_ref 0.0986
_reflns_number_gt 2620
_reflns_number_total 3014
_reflns_threshold_expression I>2\s(I)
_cod_data_source_file si2358.cif
_cod_data_source_block I
_cod_original_sg_symbol_H-M 'P 21/n'
_cod_database_code 2230859
_cod_database_fobs_code 2230859

loop_
_symmetry_equiv_pos_as_xyz
'x, y, z'
'-x+1/2, y+1/2, -z+1/2'
'-x, -y, -z'
'x-1/2, -y-1/2, z-1/2'

loop_
_atom_site_type_symbol
_atom_site_label
_atom_site_fract_x
_atom_site_fract_y
_atom_site_fract_z
_atom_site_U_iso_or_equiv
_atom_site_adp_type
_atom_site_calc_flag
_atom_site_refinement_flags
_atom_site_occupancy
_atom_site_symmetry_multiplicity
_atom_site_disorder_assembly
_atom_site_disorder_group
Hg Hg1 0.75260(3) 0.03946(3) 0.005310(12) 0.02475(11) Uani d . 1 1 . .
Cl Cl1 0.9924(2) 0.02655(19) 0.11378(9) 0.0277(3) Uani d . 1 1 . .
Cl Cl2 0.5237(2) 0.01819(19) -0.10788(9) 0.0288(4) Uani d . 1 1 . .
O O1 0.7419(7) 0.7485(6) 0.0235(3) 0.0439(14) Uani d . 1 1 . .
N N1 0.7546(6) 0.3191(7) 0.0057(3) 0.0248(12) Uani d . 1 1 . .
C C2 0.7279(8) 0.3824(8) 0.0697(4) 0.0264(14) Uani d . 1 1 . .
N N3 0.7223(7) 0.5265(6) 0.0757(3) 0.0245(12) Uani d . 1 1 . .
C C4 0.7484(8) 0.6201(8) 0.0148(4) 0.0286(14) Uani d . 1 1 . .
C C4A 0.7784(9) 0.5509(7) -0.0581(4) 0.0238(14) Uani d . 1 1 . .
C C5 0.8068(9) 0.6256(8) -0.1257(4) 0.0320(15) Uani d . 1 1 . .
H H5A 0.8074 0.7237 -0.1240 0.038 Uiso calc R 1 1 . .
C C6 0.8339(9) 0.5600(8) -0.1943(4) 0.0321(16) Uani d . 1 1 . .
H H6A 0.8510 0.6123 -0.2391 0.038 Uiso calc R 1 1 . .
C C7 0.8355(9) 0.4115(7) -0.1964(4) 0.0249(13) Uani d . 1 1 . .
H H7A 0.8534 0.3659 -0.2434 0.030 Uiso calc R 1 1 . .
C C8 0.8111(8) 0.3315(7) -0.1301(4) 0.0249(13) Uani d . 1 1 . .
H H8A 0.8143 0.2334 -0.1320 0.030 Uiso calc R 1 1 . .
C C8A 0.7813(8) 0.4016(7) -0.0596(3) 0.0193(12) Uani d . 1 1 . .
C C9 0.6954(10) 0.3200(9) 0.1470(4) 0.0374(18) Uani d . 1 1 . .
H H9A 0.7924 0.2592 0.1716 0.045 Uiso calc R 1 1 . .
H H9B 0.5870 0.2654 0.1373 0.045 Uiso calc R 1 1 . .
C C10 0.6806(13) 0.4488(10) 0.2024(5) 0.049(2) Uani d . 1 1 . .
H H10A 0.5692 0.4460 0.2208 0.059 Uiso calc R 1 1 . .
H H10B 0.7757 0.4470 0.2499 0.059 Uiso calc R 1 1 . .
C C11 0.6914(10) 0.5786(8) 0.1545(4) 0.0337(17) Uani d . 1 1 . .
H H11A 0.5822 0.6319 0.1475 0.040 Uiso calc R 1 1 . .
H H11B 0.7880 0.6382 0.1810 0.040 Uiso calc R 1 1 . .

loop_
_atom_site_aniso_label
_atom_site_aniso_U_11
_atom_site_aniso_U_22
_atom_site_aniso_U_33
_atom_site_aniso_U_12
_atom_site_aniso_U_13
_atom_site_aniso_U_23
Hg1 0.02197(15) 0.03650(19) 0.01675(14) 0.00429(11) 0.00622(9) 0.00185(9)
Cl1 0.0231(7) 0.0420(10) 0.0188(7) 0.0049(7) 0.0060(5) 0.0053(6)
Cl2 0.0229(8) 0.0452(10) 0.0189(7) -0.0008(7) 0.0055(6) 0.0021(6)
O1 0.059(4) 0.035(3) 0.043(3) 0.009(3) 0.021(3) -0.011(3)
N1 0.028(3) 0.031(3) 0.016(2) 0.005(2) 0.005(2) -0.0025(19)
C2 0.024(3) 0.036(4) 0.019(3) 0.009(3) 0.005(2) 0.003(3)
N3 0.021(3) 0.033(3) 0.020(2) 0.011(2) 0.004(2) -0.002(2)
C4 0.023(3) 0.035(4) 0.029(3) 0.004(3) 0.007(2) -0.004(3)
C4A 0.021(3) 0.026(4) 0.023(3) 0.008(3) 0.000(2) -0.002(2)
C5 0.035(4) 0.031(4) 0.029(3) -0.001(3) 0.005(3) 0.005(3)
C6 0.033(4) 0.041(5) 0.024(3) 0.001(3) 0.008(3) 0.009(3)
C7 0.026(3) 0.031(4) 0.018(3) 0.001(3) 0.006(2) -0.001(2)
C8 0.027(3) 0.025(3) 0.022(3) 0.005(3) 0.005(2) 0.000(2)
C8A 0.017(3) 0.023(3) 0.017(2) 0.004(2) 0.000(2) 0.002(2)
C9 0.044(4) 0.052(5) 0.021(3) 0.014(4) 0.019(3) 0.004(3)
C10 0.057(5) 0.069(7) 0.023(3) -0.021(5) 0.014(3) -0.016(4)
C11 0.030(4) 0.047(5) 0.027(3) 0.010(3) 0.011(3) -0.014(3)

loop_
_atom_type_symbol
_atom_type_description
_atom_type_scat_dispersion_real
_atom_type_scat_dispersion_imag
_atom_type_scat_source
C C 0.0033 0.0016 'International Tables Vol C Tables 4.2.6.8 and 6.1.1.4'
H H 0.0000 0.0000 'International Tables Vol C Tables 4.2.6.8 and 6.1.1.4'
N N 0.0061 0.0033 'International Tables Vol C Tables 4.2.6.8 and 6.1.1.4'
O O 0.0106 0.0060 'International Tables Vol C Tables 4.2.6.8 and 6.1.1.4'
Cl Cl 0.1484 0.1585 'International Tables Vol C Tables 4.2.6.8 and 6.1.1.4'
Hg Hg -2.3894 9.2266 'International Tables Vol C Tables 4.2.6.8 and 6.1.1.4'

loop_
_geom_angle_atom_site_label_1
_geom_angle_atom_site_label_2
_geom_angle_atom_site_label_3
_geom_angle_site_symmetry_1
_geom_angle_site_symmetry_3
_geom_angle
_geom_angle_publ_flag
Cl1 Hg1 Cl2 . . 171.44(7) ?
Cl1 Hg1 N1 . . 92.70(11) ?
Cl2 Hg1 N1 . . 95.27(11) ?
C2 N1 C8A . . 117.9(6) ?
C2 N1 Hg1 . . 118.0(5) ?
C8A N1 Hg1 . . 124.1(4) ?
N1 C2 N3 . . 122.7(6) ?
N1 C2 C9 . . 128.6(7) ?
N3 C2 C9 . . 108.6(5) ?
C2 N3 C4 . . 124.6(5) ?
C2 N3 C11 . . 114.4(5) ?
C4 N3 C11 . . 121.0(6) ?
O1 C4 N3 . . 121.9(6) ?
O1 C4 C4A . . 124.6(7) ?
N3 C4 C4A . . 113.6(6) ?
C5 C4A C8A . . 119.2(6) ?
C5 C4A C4 . . 122.4(7) ?
C8A C4A C4 . . 118.3(6) ?
C6 C5 C4A . . 122.1(7) ?
C6 C5 H5A . . 118.9 ?
C4A C5 H5A . . 118.9 ?
C5 C6 C7 . . 118.9(6) ?
C5 C6 H6A . . 120.6 ?
C7 C6 H6A . . 120.6 ?
C8 C7 C6 . . 121.4(6) ?
C8 C7 H7A . . 119.3 ?
C6 C7 H7A . . 119.3 ?
C7 C8 C8A . . 118.8(6) ?
C7 C8 H8A . . 120.6 ?
C8A C8 H8A . . 120.6 ?
N1 C8A C8 . . 117.8(6) ?
N1 C8A C4A . . 122.8(5) ?
C8 C8A C4A . . 119.4(5) ?
C2 C9 C10 . . 104.6(7) ?
C2 C9 H9A . . 110.8 ?
C10 C9 H9A . . 110.8 ?
C2 C9 H9B . . 110.8 ?
C10 C9 H9B . . 110.8 ?
H9A C9 H9B . . 108.9 ?
C11 C10 C9 . . 108.1(6) ?
C11 C10 H10A . . 110.1 ?
C9 C10 H10A . . 110.1 ?
C11 C10 H10B . . 110.1 ?
C9 C10 H10B . . 110.1 ?
H10A C10 H10B . . 108.4 ?
N3 C11 C10 . . 104.1(6) ?
N3 C11 H11A . . 110.9 ?
C10 C11 H11A . . 110.9 ?
N3 C11 H11B . . 110.9 ?
C10 C11 H11B . . 110.9 ?
H11A C11 H11B . . 109.0 ?

loop_
_geom_bond_atom_site_label_1
_geom_bond_atom_site_label_2
_geom_bond_site_symmetry_2
_geom_bond_distance
_geom_bond_publ_flag
Hg1 Cl1 . 2.3258(16) y
Hg1 Cl2 . 2.3302(16) y
Hg1 Cl1 3_755 3.1301(16) y
Hg1 Cl2 3_655 3.0416(16) y
Hg1 O1 1_545 2.775(6) y
Hg1 N1 . 2.649(6) y
O1 C4 . 1.227(9) ?
N1 C2 . 1.279(8) ?
N1 C8A . 1.392(8) ?
C2 N3 . 1.370(9) ?
C2 C9 . 1.488(9) ?
N3 C4 . 1.395(9) ?
N3 C11 . 1.471(8) ?
C4 C4A . 1.442(9) ?
C4A C5 . 1.388(9) ?
C4A C8A . 1.415(10) ?
C5 C6 . 1.357(10) ?
C5 H5A . 0.93 ?
C6 C7 . 1.407(10) ?
C6 H6A . 0.93 ?
C7 C8 . 1.387(9) ?
C7 H7A . 0.93 ?
C8 C8A . 1.411(8) ?
C8 H8A . 0.93 ?
C9 C10 . 1.550(11) ?
C9 H9A . 0.97 ?
C9 H9B . 0.97 ?
C10 C11 . 1.479(12) ?
C10 H10A . 0.97 ?
C10 H10B . 0.97 ?
C11 H11A . 0.97 ?
C11 H11B . 0.97 ?

loop_
_geom_hbond_atom_site_label_D
_geom_hbond_atom_site_label_H
_geom_hbond_atom_site_label_A
_geom_hbond_site_symmetry_A
_geom_hbond_distance_DH
_geom_hbond_distance_HA
_geom_hbond_distance_DA
_geom_hbond_angle_DHA
_geom_hbond_publ_flag
C5 H5A Cl1 3_765 0.93 2.81 3.630(8) 147.0 y
C10 H10B Cl2 4_666 0.97 2.76 3.724(9) 171.0 y
